data_7024606
loop_
_publ_author_name
'Kundu, Tanaya'
'Mobin, Shaikh M.'
'Lahiri, Goutam Kumar'

_publ_section_title
;
 Paramagnetic ruthenium-biimidazole derivatives [(acac)2Ru(III)(LHn)]m,
 n/m = 2/+, 1/0, 0/-. Synthesis, structures, solution properties and anion
 receptor features in solution state.
;
_journal_issue 17
_journal_name_full 'Dalton transactions (Cambridge, England : 2003)'
_journal_page_first 4232
_journal_page_last 4242
_journal_paper_doi 10.1039/b919036h
_journal_volume 39
_journal_year 2010
_chemical_formula_sum 'C16 H20 Cl N4 O9 Ru'
_chemical_formula_weight 548.88
_chemical_name_systematic
;
?
;
_space_group_IT_number 15
_symmetry_cell_setting monoclinic
_symmetry_space_group_name_Hall '-C 2yc'
_symmetry_space_group_name_H-M 'C 1 2/c 1'
_atom_sites_solution_hydrogens geom
_atom_sites_solution_primary direct
_atom_sites_solution_secondary difmap
_audit_creation_method SHELXL-97
_cell_angle_alpha 90.00
_cell_angle_beta 125.435(12)
_cell_angle_gamma 90.00
_cell_formula_units_Z 8
_cell_length_a 31.457(3)
_cell_length_b 6.1523(2)
_cell_length_c 26.643(2)
_cell_measurement_reflns_used 4251
_cell_measurement_temperature 150(2)
_cell_measurement_theta_max 32.6513
_cell_measurement_theta_min 3.3958
_cell_volume 4201.2(8)
_computing_cell_refinement 'CrysAlis RED, Oxford Diffraction Ltd.,'
_computing_data_collection 'CrysAlis CCD, Oxford Diffraction Ltd.,'
_computing_data_reduction 'CrysAlis RED, Oxford Diffraction Ltd.,'
_computing_molecular_graphics Ortep3
_computing_publication_material Shelx97
_computing_structure_refinement 'SHELXL-97 (Sheldrick, 1997)'
_computing_structure_solution 'SHELXS-97 (Sheldrick, 1997)'
_diffrn_ambient_temperature 150(2)
_diffrn_detector_area_resol_mean 15.9948
_diffrn_measured_fraction_theta_full 0.997
_diffrn_measured_fraction_theta_max 0.997
_diffrn_measurement_device_type 'OXFORD DIFFRACTION XCALIBUR-S'
_diffrn_measurement_method \w/q-scan
_diffrn_radiation_monochromator graphite
_diffrn_radiation_source 'Enhance (Mo) X-ray Source'
_diffrn_radiation_type MoK\a
_diffrn_radiation_wavelength 0.71073
_diffrn_reflns_av_R_equivalents 0.0938
_diffrn_reflns_av_sigmaI/netI 0.0908
_diffrn_reflns_limit_h_max 37
_diffrn_reflns_limit_h_min -33
_diffrn_reflns_limit_k_max 7
_diffrn_reflns_limit_k_min -7
_diffrn_reflns_limit_l_max 31
_diffrn_reflns_limit_l_min -31
_diffrn_reflns_number 14545
_diffrn_reflns_theta_full 25.00
_diffrn_reflns_theta_max 25.00
_diffrn_reflns_theta_min 3.41
_exptl_absorpt_coefficient_mu 0.930
_exptl_absorpt_correction_T_max 0.8431
_exptl_absorpt_correction_T_min 0.7807
_exptl_absorpt_correction_type multi-scan
_exptl_absorpt_process_details
;
CrysAlis RED, Oxford Diffraction Ltd.,
Version 1.171.31.7 (release 18-10-2006 CrysAlis171 .NET)
(compiled Oct 18 2006,16:28:17)
Empirical absorption correction using spherical harmonics,
implemented in SCALE3 ABSPACK scaling algorithm.
;
_exptl_crystal_colour orange
_exptl_crystal_density_diffrn 1.736
_exptl_crystal_density_method 'not measured'
_exptl_crystal_description block
_exptl_crystal_F_000 2216
_exptl_crystal_size_max 0.28
_exptl_crystal_size_mid 0.23
_exptl_crystal_size_min 0.19
_refine_diff_density_max 1.499
_refine_diff_density_min -1.271
_refine_diff_density_rms 0.168
_refine_ls_extinction_method none
_refine_ls_goodness_of_fit_ref 1.173
_refine_ls_hydrogen_treatment mixed
_refine_ls_matrix_type full
_refine_ls_number_parameters 288
_refine_ls_number_reflns 3688
_refine_ls_number_restraints 42
_refine_ls_restrained_S_all 1.166
_refine_ls_R_factor_all 0.1268
_refine_ls_R_factor_gt 0.0936
_refine_ls_shift/su_max 0.001
_refine_ls_shift/su_mean 0.000
_refine_ls_structure_factor_coef Fsqd
_refine_ls_weighting_details 'calc w=1/[\s^2^(Fo^2^)+(0.0767P)^2^+78.9527P] where P=(Fo^2^+2Fc^2^)/3'
_refine_ls_weighting_scheme calc
_refine_ls_wR_factor_gt 0.1903
_refine_ls_wR_factor_ref 0.2043
_reflns_number_gt 2853
_reflns_number_total 3688
_reflns_threshold_expression >2sigma(I)
_cod_data_source_file b919036h.txt
_cod_data_source_block for_2
_cod_depositor_comments
;
The following automatic conversions were performed:

'_symmetry_cell_setting' value 'Monoclinic' changed to 'monoclinic'
according to /home/saulius/struct/CIF-dictionaries/cif_core.dic
dictionary named 'cif_core.dic' version 2.4.2 from 2011-04-26.

Automatic conversion script
Id: cif_fix_values 1891 2012-01-12 08:04:46Z andrius 
;
_cod_original_cell_volume 4201.2(5)
_cod_original_sg_symbol_H-M 'C 2/c'
_cod_database_code 7024606

loop_
_symmetry_equiv_pos_as_xyz
'x, y, z'
'-x, y, -z+1/2'
'x+1/2, y+1/2, z'
'-x+1/2, y+1/2, -z+1/2'
'-x, -y, -z'
'x, -y, z-1/2'
'-x+1/2, -y+1/2, -z'
'x+1/2, -y+1/2, z-1/2'

loop_
_atom_site_label
_atom_site_type_symbol
_atom_site_fract_x
_atom_site_fract_y
_atom_site_fract_z
_atom_site_U_iso_or_equiv
_atom_site_adp_type
_atom_site_occupancy
_atom_site_symmetry_multiplicity
_atom_site_calc_flag
_atom_site_refinement_flags
Ru1 Ru 0.90215(3) 0.19894(14) 0.03870(4) 0.0199(3) Uani 1 1 d .
Cl1 Cl 0.69619(10) 0.3253(4) -0.23814(12) 0.0281(6) Uani 1 1 d .
O1 O 0.9580(2) 0.0245(10) 0.0428(3) 0.0189(15) Uani 1 1 d .
O2 O 0.9552(3) 0.3991(13) 0.1077(3) 0.0301(18) Uani 1 1 d .
O3 O 0.9108(3) -0.0040(11) 0.1042(3) 0.0226(16) Uani 1 1 d .
O4 O 0.8453(3) 0.3671(12) 0.0332(3) 0.0262(17) Uani 1 1 d .
N1 N 0.8910(3) 0.3788(13) -0.0336(4) 0.0194(19) Uani 1 1 d .
N2 N 0.8502(3) 0.4272(14) -0.1328(4) 0.022(2) Uani 1 1 d .
N3 N 0.8473(3) 0.0136(12) -0.0352(4) 0.0175(17) Uani 1 1 d DU
N4 N 0.7939(3) -0.0263(13) -0.1347(4) 0.0232(19) Uani 1 1 d DU
H4N H 0.7770 -0.0019 -0.1745 0.028 Uiso 1 1 calc R
C1 C 1.0400(4) -0.1419(18) 0.0905(6) 0.036(3) Uani 1 1 d .
H1A H 1.0260 -0.2878 0.0869 0.054 Uiso 1 1 calc R
H1B H 1.0754 -0.1321 0.1285 0.054 Uiso 1 1 calc R
H1C H 1.0411 -0.1138 0.0550 0.054 Uiso 1 1 calc R
C2 C 1.0062(4) 0.0215(17) 0.0920(5) 0.021(2) Uani 1 1 d .
C3 C 1.0270(4) 0.1607(18) 0.1416(5) 0.028(3) Uani 1 1 d .
H3 H 1.0615 0.1291 0.1761 0.034 Uiso 1 1 calc R
C4 C 1.0032(4) 0.3439(18) 0.1470(5) 0.030(3) Uani 1 1 d .
C5 C 1.0336(5) 0.498(2) 0.1988(6) 0.039(3) Uani 1 1 d .
H5A H 1.0170 0.6413 0.1864 0.058 Uiso 1 1 calc R
H5B H 1.0692 0.5084 0.2101 0.058 Uiso 1 1 calc R
H5C H 1.0346 0.4456 0.2343 0.058 Uiso 1 1 calc R
C6 C 0.9093(6) -0.115(3) 0.1865(7) 0.060(4) Uani 1 1 d .
H6A H 0.9013 -0.2651 0.1715 0.091 Uiso 1 1 calc R
H6B H 0.8906 -0.0783 0.2046 0.091 Uiso 1 1 calc R
H6C H 0.9469 -0.1001 0.2179 0.091 Uiso 1 1 calc R
C7 C 0.8929(4) 0.034(2) 0.1347(5) 0.036(3) Uani 1 1 d .
C8 C 0.8580(5) 0.201(2) 0.1231(6) 0.050(4) Uani 1 1 d .
H8 H 0.8484 0.2137 0.1508 0.060 Uiso 1 1 calc R
C9 C 0.8357(4) 0.3550(19) 0.0742(6) 0.036(3) Uani 1 1 d .
C10 C 0.7951(6) 0.500(3) 0.0658(8) 0.073(5) Uani 1 1 d .
H10A H 0.8065 0.6516 0.0701 0.110 Uiso 1 1 calc R
H10B H 0.7889 0.4682 0.0971 0.110 Uiso 1 1 calc R
H10C H 0.7628 0.4783 0.0247 0.110 Uiso 1 1 calc R
C11 C 0.9092(4) 0.5648(16) -0.0424(5) 0.022(2) Uani 1 1 d .
H11 H 0.9346 0.6593 -0.0110 0.026 Uiso 1 1 calc R
C12 C 0.8850(4) 0.5926(17) -0.1039(6) 0.029(3) Uani 1 1 d .
H12 H 0.8912 0.7061 -0.1231 0.035 Uiso 1 1 calc R
C13 C 0.8550(4) 0.2999(19) -0.0887(5) 0.027(2) Uani 1 1 d .
C14 C 0.8305(4) 0.1005(16) -0.0899(4) 0.019(2) Uani 1 1 d DU
C15 C 0.7870(4) -0.2028(17) -0.1082(5) 0.028(2) Uani 1 1 d DU
H15 H 0.7640 -0.3218 -0.1290 0.034 Uiso 1 1 calc R
C16 C 0.8197(4) -0.1724(16) -0.0467(5) 0.026(2) Uani 1 1 d DU
H16 H 0.8228 -0.2657 -0.0163 0.031 Uiso 1 1 calc R
O101 O 0.8982(5) -0.2332(17) 0.0404(6) 0.133(7) Uani 1 1 d .
O111 O 0.7405(3) 0.2951(14) -0.2417(4) 0.0383(19) Uani 1 1 d .
O222 O 0.6631(3) 0.4907(12) -0.2811(4) 0.039(2) Uani 1 1 d .
O333 O 0.6688(3) 0.1238(14) -0.2533(4) 0.045(2) Uani 1 1 d .
O444 O 0.7145(3) 0.3843(14) -0.1772(4) 0.042(2) Uani 1 1 d .
H2N H 0.833(4) 0.425(14) -0.170(5) 0.00(2) Uiso 1 1 d .

loop_
_atom_site_aniso_label
_atom_site_aniso_U_11
_atom_site_aniso_U_22
_atom_site_aniso_U_33
_atom_site_aniso_U_23
_atom_site_aniso_U_13
_atom_site_aniso_U_12
Ru1 0.0199(4) 0.0213(4) 0.0197(5) 0.0018(4) 0.0123(3) 0.0036(4)
Cl1 0.0275(13) 0.0259(14) 0.0299(15) -0.0026(12) 0.0160(12) -0.0044(11)
O1 0.014(3) 0.025(4) 0.019(4) 0.001(3) 0.010(3) 0.006(3)
O2 0.024(4) 0.040(4) 0.023(4) -0.005(3) 0.012(4) -0.003(3)
O3 0.028(4) 0.024(4) 0.014(4) 0.004(3) 0.012(3) 0.008(3)
O4 0.023(4) 0.036(4) 0.030(4) 0.006(3) 0.021(4) 0.006(3)
N1 0.015(4) 0.018(4) 0.023(5) 0.000(3) 0.010(4) 0.003(3)
N2 0.025(5) 0.030(5) 0.010(5) 0.002(4) 0.009(4) 0.004(4)
N3 0.022(4) 0.010(4) 0.020(4) 0.005(3) 0.012(4) 0.004(3)
N4 0.018(4) 0.019(4) 0.021(4) 0.000(3) 0.005(4) 0.005(3)
C1 0.032(6) 0.034(7) 0.035(7) -0.004(5) 0.014(6) 0.007(5)
C2 0.021(5) 0.032(6) 0.015(5) 0.007(4) 0.014(5) 0.005(4)
C3 0.018(5) 0.042(7) 0.019(6) 0.007(5) 0.007(5) 0.005(5)
C4 0.027(6) 0.036(7) 0.027(6) 0.002(5) 0.016(5) -0.002(5)
C5 0.035(7) 0.043(7) 0.045(8) -0.012(6) 0.027(6) -0.002(6)
C6 0.056(9) 0.091(11) 0.053(10) 0.026(8) 0.043(8) 0.008(8)
C7 0.028(6) 0.056(8) 0.022(6) 0.010(6) 0.013(6) 0.005(6)
C8 0.048(8) 0.081(10) 0.043(8) 0.014(8) 0.038(7) 0.028(8)
C9 0.033(6) 0.045(8) 0.041(7) 0.013(6) 0.028(6) 0.015(5)
C10 0.080(11) 0.103(13) 0.076(12) 0.024(10) 0.068(10) 0.043(10)
C11 0.019(5) 0.020(5) 0.027(6) 0.002(4) 0.014(5) -0.001(4)
C12 0.031(6) 0.020(5) 0.050(8) 0.010(5) 0.031(6) 0.002(5)
C13 0.017(5) 0.039(6) 0.020(6) -0.009(5) 0.009(5) 0.003(5)
C14 0.018(5) 0.019(5) 0.015(5) -0.001(4) 0.006(4) 0.003(4)
C15 0.030(5) 0.016(4) 0.045(6) -0.012(5) 0.025(5) 0.005(4)
C16 0.022(5) 0.018(5) 0.042(5) 0.004(4) 0.022(5) 0.006(4)
O101 0.125(11) 0.037(6) 0.072(9) -0.018(6) -0.038(8) 0.000(7)
O111 0.032(4) 0.052(5) 0.029(4) 0.007(4) 0.016(4) 0.011(4)
O222 0.035(4) 0.033(4) 0.046(5) 0.013(4) 0.022(4) 0.012(4)
O333 0.059(6) 0.039(5) 0.041(5) -0.007(4) 0.031(5) -0.009(4)
O444 0.046(5) 0.051(5) 0.035(5) -0.017(4) 0.026(4) -0.020(4)

loop_
_atom_type_symbol
_atom_type_description
_atom_type_scat_dispersion_real
_atom_type_scat_dispersion_imag
_atom_type_scat_source
C C 0.0033 0.0016 'International Tables Vol C Tables 4.2.6.8 and 6.1.1.4'
H H 0.0000 0.0000 'International Tables Vol C Tables 4.2.6.8 and 6.1.1.4'
N N 0.0061 0.0033 'International Tables Vol C Tables 4.2.6.8 and 6.1.1.4'
O O 0.0106 0.0060 'International Tables Vol C Tables 4.2.6.8 and 6.1.1.4'
Cl Cl 0.1484 0.1585 'International Tables Vol C Tables 4.2.6.8 and 6.1.1.4'
Ru Ru -1.2594 0.8363 'International Tables Vol C Tables 4.2.6.8 and 6.1.1.4'

loop_
_geom_angle_atom_site_label_1
_geom_angle_atom_site_label_2
_geom_angle_atom_site_label_3
_geom_angle
O4 Ru1 O1 178.6(3)
O4 Ru1 O2 89.0(3)
O1 Ru1 O2 92.3(3)
O4 Ru1 O3 92.8(3)
O1 Ru1 O3 87.0(3)
O2 Ru1 O3 88.0(3)
O4 Ru1 N3 90.0(3)
O1 Ru1 N3 88.7(3)
O2 Ru1 N3 176.1(3)
O3 Ru1 N3 95.9(3)
O4 Ru1 N1 89.6(3)
O1 Ru1 N1 90.4(3)
O2 Ru1 N1 97.2(3)
O3 Ru1 N1 174.3(3)
N3 Ru1 N1 79.0(3)
O444 Cl1 O333 109.0(5)
O444 Cl1 O222 110.9(5)
O333 Cl1 O222 110.6(5)
O444 Cl1 O111 109.6(5)
O333 Cl1 O111 108.2(5)
O222 Cl1 O111 108.5(5)
C2 O1 Ru1 122.1(6)
C4 O2 Ru1 122.5(7)
C7 O3 Ru1 123.9(7)
C9 O4 Ru1 123.1(7)
C13 N1 C11 106.9(9)
C13 N1 Ru1 114.3(7)
C11 N1 Ru1 138.7(7)
C13 N2 C12 107.2(9)
C13 N2 H2N 136(7)
C12 N2 H2N 117(6)
C14 N3 C16 107.1(9)
C14 N3 Ru1 113.8(6)
C16 N3 Ru1 138.9(7)
C14 N4 C15 108.2(9)
C14 N4 H4N 125.9
C15 N4 H4N 125.9
C2 C1 H1A 109.5
C2 C1 H1B 109.5
H1A C1 H1B 109.5
C2 C1 H1C 109.5
H1A C1 H1C 109.5
H1B C1 H1C 109.5
O1 C2 C3 125.6(9)
O1 C2 C1 114.6(9)
C3 C2 C1 119.7(9)
C2 C3 C4 127.5(10)
C2 C3 H3 116.2
C4 C3 H3 116.2
O2 C4 C3 124.9(10)
O2 C4 C5 114.1(10)
C3 C4 C5 121.0(10)
C4 C5 H5A 109.5
C4 C5 H5B 109.5
H5A C5 H5B 109.5
C4 C5 H5C 109.5
H5A C5 H5C 109.5
H5B C5 H5C 109.5
C7 C6 H6A 109.5
C7 C6 H6B 109.5
H6A C6 H6B 109.5
C7 C6 H6C 109.5
H6A C6 H6C 109.5
H6B C6 H6C 109.5
O3 C7 C8 125.7(11)
O3 C7 C6 116.6(11)
C8 C7 C6 117.7(12)
C7 C8 C9 126.6(11)
C7 C8 H8 116.7
C9 C8 H8 116.7
O4 C9 C8 125.5(10)
O4 C9 C10 116.4(11)
C8 C9 C10 117.9(11)
C9 C10 H10A 109.5
C9 C10 H10B 109.5
H10A C10 H10B 109.5
C9 C10 H10C 109.5
H10A C10 H10C 109.5
H10B C10 H10C 109.5
C12 C11 N1 108.5(9)
C12 C11 H11 125.8
N1 C11 H11 125.8
C11 C12 N2 107.0(9)
C11 C12 H12 126.5
N2 C12 H12 126.5
N1 C13 N2 110.2(10)
N1 C13 C14 116.1(10)
N2 C13 C14 133.6(9)
N4 C14 N3 109.5(9)
N4 C14 C13 133.9(9)
N3 C14 C13 116.6(9)
C16 C15 N4 106.2(9)
C16 C15 H15 126.9
N4 C15 H15 126.9
C15 C16 N3 109.0(10)
C15 C16 H16 125.5
N3 C16 H16 125.5

loop_
_geom_bond_atom_site_label_1
_geom_bond_atom_site_label_2
_geom_bond_distance
Ru1 O4 1.998(7)
Ru1 O1 2.007(6)
Ru1 O2 2.030(7)
Ru1 O3 2.032(7)
Ru1 N3 2.053(8)
Ru1 N1 2.066(9)
Cl1 O444 1.419(8)
Cl1 O333 1.428(9)
Cl1 O222 1.430(8)
Cl1 O111 1.462(8)
O1 C2 1.307(12)
O2 C4 1.288(12)
O3 C7 1.249(14)
O4 C9 1.291(13)
N1 C13 1.323(13)
N1 C11 1.361(12)
N2 C13 1.345(14)
N2 C12 1.359(14)
N2 H2N 0.81(9)
N3 C14 1.339(12)
N3 C16 1.361(12)
N4 C14 1.329(12)
N4 C15 1.380(14)
N4 H4N 0.8800
C1 C2 1.482(14)
C1 H1A 0.9800
C1 H1B 0.9800
C1 H1C 0.9800
C2 C3 1.380(15)
C3 C4 1.406(15)
C3 H3 0.9500
C4 C5 1.479(15)
C5 H5A 0.9800
C5 H5B 0.9800
C5 H5C 0.9800
C6 C7 1.479(17)
C6 H6A 0.9800
C6 H6B 0.9800
C6 H6C 0.9800
C7 C8 1.404(17)
C8 C9 1.423(17)
C8 H8 0.9500
C9 C10 1.467(17)
C10 H10A 0.9800
C10 H10B 0.9800
C10 H10C 0.9800
C11 C12 1.358(15)
C11 H11 0.9500
C12 H12 0.9500
C13 C14 1.439(15)
C15 C16 1.351(15)
C15 H15 0.9500
C16 H16 0.9500

loop_
_geom_torsion_atom_site_label_1
_geom_torsion_atom_site_label_2
_geom_torsion_atom_site_label_3
_geom_torsion_atom_site_label_4
_geom_torsion
O4 Ru1 O1 C2 -149(12)
O2 Ru1 O1 C2 21.7(7)
O3 Ru1 O1 C2 -66.1(7)
N3 Ru1 O1 C2 -162.1(7)
N1 Ru1 O1 C2 118.9(7)
O4 Ru1 O2 C4 158.2(8)
O1 Ru1 O2 C4 -21.5(8)
O3 Ru1 O2 C4 65.4(8)
N3 Ru1 O2 C4 -127(4)
N1 Ru1 O2 C4 -112.3(8)
O4 Ru1 O3 C7 -15.6(9)
O1 Ru1 O3 C7 165.8(9)
O2 Ru1 O3 C7 73.3(9)
N3 Ru1 O3 C7 -105.9(9)
N1 Ru1 O3 C7 -131(3)
O1 Ru1 O4 C9 98(12)
O2 Ru1 O4 C9 -72.7(9)
O3 Ru1 O4 C9 15.2(9)
N3 Ru1 O4 C9 111.1(9)
N1 Ru1 O4 C9 -169.9(9)
O4 Ru1 N1 C13 -87.3(7)
O1 Ru1 N1 C13 91.3(7)
O2 Ru1 N1 C13 -176.3(7)
O3 Ru1 N1 C13 28(3)
N3 Ru1 N1 C13 2.7(7)
O4 Ru1 N1 C11 90.6(10)
O1 Ru1 N1 C11 -90.8(10)
O2 Ru1 N1 C11 1.6(10)
O3 Ru1 N1 C11 -154(3)
N3 Ru1 N1 C11 -179.4(10)
O4 Ru1 N3 C14 86.3(6)
O1 Ru1 N3 C14 -94.0(6)
O2 Ru1 N3 C14 11(5)
O3 Ru1 N3 C14 179.1(6)
N1 Ru1 N3 C14 -3.3(6)
O4 Ru1 N3 C16 -89.1(10)
O1 Ru1 N3 C16 90.6(9)
O2 Ru1 N3 C16 -164(4)
O3 Ru1 N3 C16 3.7(10)
N1 Ru1 N3 C16 -178.7(10)
Ru1 O1 C2 C3 -12.3(14)
Ru1 O1 C2 C1 170.8(7)
O1 C2 C3 C4 -6.8(18)
C1 C2 C3 C4 170.1(11)
Ru1 O2 C4 C3 11.5(15)
Ru1 O2 C4 C5 -171.3(7)
C2 C3 C4 O2 7.1(19)
C2 C3 C4 C5 -169.8(11)
Ru1 O3 C7 C8 10.0(17)
Ru1 O3 C7 C6 -171.3(9)
O3 C7 C8 C9 2(2)
C6 C7 C8 C9 -177.0(14)
Ru1 O4 C9 C8 -9.8(18)
Ru1 O4 C9 C10 175.8(10)
C7 C8 C9 O4 -2(2)
C7 C8 C9 C10 172.5(14)
C13 N1 C11 C12 -2.3(11)
Ru1 N1 C11 C12 179.7(8)
N1 C11 C12 N2 2.5(11)
C13 N2 C12 C11 -1.7(11)
C11 N1 C13 N2 1.2(11)
Ru1 N1 C13 N2 179.8(6)
C11 N1 C13 C14 179.8(8)
Ru1 N1 C13 C14 -1.7(11)
C12 N2 C13 N1 0.3(11)
C12 N2 C13 C14 -177.9(10)
C15 N4 C14 N3 -0.5(10)
C15 N4 C14 C13 178.1(10)
C16 N3 C14 N4 -0.8(10)
Ru1 N3 C14 N4 -177.7(6)
C16 N3 C14 C13 -179.7(8)
Ru1 N3 C14 C13 3.5(10)
N1 C13 C14 N4 -179.7(10)
N2 C13 C14 N4 -1.6(19)
N1 C13 C14 N3 -1.2(13)
N2 C13 C14 N3 176.9(10)
C14 N4 C15 C16 1.6(10)
N4 C15 C16 N3 -2.1(11)
C14 N3 C16 C15 1.8(10)
Ru1 N3 C16 C15 177.5(7)
